data_2228845
loop_
_publ_author_name
'Banu, Afshan'
'Ziaulla, Mohamed'
'Begum, Noor Shahina'
'Lamani, Ravi S.'
'Khazi, I. M.'

_publ_section_title
;
 3-{[5-(4-Bromophenyl)imidazo[2,1-<i>b</i>][1,3,4]thiadiazol-2-yl]methyl}-1,2-benzoxazole
;
_journal_coeditor_code PV2359
_journal_issue 1
_journal_name_full 'Acta Crystallographica Section E'
_journal_page_first o154
_journal_paper_doi 10.1107/S1600536810052232
_journal_volume 67
_journal_year 2011
_chemical_formula_iupac 'C18 H11 Br N4 O S'
_chemical_formula_moiety 'C18 H11 Br N4 O S'
_chemical_formula_sum 'C18 H11 Br N4 O S'
_chemical_formula_weight 411.28
_chemical_name_systematic
;
3-{[5-(4-Bromophenyl)imidazo[2,1-<i>b</i>][1,3,4]thiadiazol-2-yl]methyl}-
1,2-benzoxazole
;
_space_group_IT_number 15
_symmetry_cell_setting monoclinic
_symmetry_space_group_name_Hall '-C 2yc'
_symmetry_space_group_name_H-M 'C 1 2/c 1'
_atom_sites_solution_hydrogens geom
_atom_sites_solution_primary direct
_atom_sites_solution_secondary difmap
_cell_angle_alpha 90.00
_cell_angle_beta 109.191(13)
_cell_angle_gamma 90.00
_cell_formula_units_Z 8
_cell_length_a 38.985(17)
_cell_length_b 5.764(3)
_cell_length_c 14.925(6)
_cell_measurement_reflns_used 3432
_cell_measurement_temperature 423(2)
_cell_measurement_theta_max 27.00
_cell_measurement_theta_min 2.21
_cell_volume 3167(3)
_computing_cell_refinement 'SAINT-Plus (Bruker, 1998)'
_computing_data_collection 'SMART (Bruker, 1998)'
_computing_data_reduction 'SAINT-Plus (Bruker, 1998)'
_computing_molecular_graphics 'ORTEP-3 (Farrugia, 1997) and CAMERON (Watkin <i>et al.</i>, 1996)'
_computing_publication_material 'WinGX (Farrugia, 1999)'
_computing_structure_refinement 'SHELXL97 (Sheldrick, 2008)'
_computing_structure_solution 'SHELXS97 (Sheldrick, 2008)'
_diffrn_ambient_temperature 423(2)
_diffrn_measured_fraction_theta_full 0.992
_diffrn_measured_fraction_theta_max 0.992
_diffrn_measurement_device_type 'Bruker SMART APEX CCD detector'
_diffrn_measurement_method '\w scans'
_diffrn_radiation_monochromator graphite
_diffrn_radiation_source 'Enhance (Mo) X-ray Source'
_diffrn_radiation_type MoK\a
_diffrn_radiation_wavelength 0.71073
_diffrn_reflns_av_R_equivalents 0.0812
_diffrn_reflns_av_sigmaI/netI 0.0815
_diffrn_reflns_limit_h_max 49
_diffrn_reflns_limit_h_min -44
_diffrn_reflns_limit_k_max 7
_diffrn_reflns_limit_k_min -7
_diffrn_reflns_limit_l_max 19
_diffrn_reflns_limit_l_min -16
_diffrn_reflns_number 8879
_diffrn_reflns_theta_full 27.00
_diffrn_reflns_theta_max 27.00
_diffrn_reflns_theta_min 2.21
_exptl_absorpt_coefficient_mu 2.742
_exptl_absorpt_correction_T_max 0.6681
_exptl_absorpt_correction_T_min 0.6381
_exptl_absorpt_correction_type multi-scan
_exptl_absorpt_process_details '(SADABS; Bruker, 1998)'
_exptl_crystal_colour yellow
_exptl_crystal_density_diffrn 1.725
_exptl_crystal_density_method 'Not measured'
_exptl_crystal_description block
_exptl_crystal_F_000 1648
_exptl_crystal_size_max 0.18
_exptl_crystal_size_mid 0.16
_exptl_crystal_size_min 0.16
_refine_diff_density_max 1.102
_refine_diff_density_min -1.017
_refine_ls_extinction_method none
_refine_ls_goodness_of_fit_ref 1.019
_refine_ls_hydrogen_treatment constr
_refine_ls_matrix_type full
_refine_ls_number_parameters 226
_refine_ls_number_reflns 3432
_refine_ls_number_restraints 0
_refine_ls_restrained_S_all 1.019
_refine_ls_R_factor_all 0.0760
_refine_ls_R_factor_gt 0.0521
_refine_ls_shift/su_max 0.000
_refine_ls_shift/su_mean 0.000
_refine_ls_structure_factor_coef Fsqd
_refine_ls_weighting_details 'calc w=1/[\s^2^(Fo^2^)+(0.0787P)^2^] where P=(Fo^2^+2Fc^2^)/3'
_refine_ls_weighting_scheme calc
_refine_ls_wR_factor_gt 0.1280
_refine_ls_wR_factor_ref 0.1418
_reflns_number_gt 2534
_reflns_number_total 3432
_reflns_threshold_expression I>2\s(I)
_cod_data_source_file pv2359.cif
_cod_data_source_block I
_cod_original_cell_volume 3167(2)
_cod_original_sg_symbol_H-M 'C 2/c'
_cod_database_code 2228845
_cod_database_fobs_code 2228845

loop_
_symmetry_equiv_pos_site_id
_symmetry_equiv_pos_as_xyz
1 x,y,z
2 -x,y,-z+1/2
3 x+1/2,y+1/2,z
4 -x+1/2,y+1/2,-z+1/2
5 -x,-y,-z
6 x,-y,z-1/2
7 -x+1/2,-y+1/2,-z
8 x+1/2,-y+1/2,z-1/2

loop_
_atom_site_type_symbol
_atom_site_label
_atom_site_fract_x
_atom_site_fract_y
_atom_site_fract_z
_atom_site_U_iso_or_equiv
_atom_site_adp_type
_atom_site_calc_flag
_atom_site_refinement_flags
_atom_site_occupancy
_atom_site_disorder_assembly
_atom_site_disorder_group
C C1 0.14779(11) 0.5054(7) 0.4239(3) 0.0178(8) Uani d . 1 . .
H H1 0.1636 0.3813 0.4453 0.021 Uiso calc R 1 . .
C C2 0.11246(11) 0.4910(8) 0.4268(3) 0.0213(9) Uani d . 1 . .
H H2 0.1048 0.3593 0.4507 0.026 Uiso calc R 1 . .
C C3 0.08923(11) 0.6744(7) 0.3938(3) 0.0193(9) Uani d . 1 . .
C C4 0.10031(12) 0.8734(7) 0.3593(3) 0.0222(9) Uani d . 1 . .
H H4 0.0844 0.9972 0.3382 0.027 Uiso calc R 1 . .
C C5 0.13517(11) 0.8857(7) 0.3567(3) 0.0200(9) Uani d . 1 . .
H H5 0.1426 1.0183 0.3327 0.024 Uiso calc R 1 . .
C C6 0.15970(11) 0.7034(7) 0.3892(3) 0.0163(8) Uani d . 1 . .
C C7 0.19675(11) 0.7159(7) 0.3855(3) 0.0165(8) Uani d . 1 . .
C C8 0.21618(11) 0.9130(7) 0.3817(3) 0.0175(8) Uani d . 1 . .
H H8 0.2091 1.0667 0.3831 0.021 Uiso calc R 1 . .
C C9 0.24700(11) 0.5928(7) 0.3759(3) 0.0166(8) Uani d . 1 . .
C C10 0.30080(11) 0.7731(7) 0.3592(3) 0.0178(8) Uani d . 1 . .
C C11 0.33397(10) 0.8402(7) 0.3361(3) 0.0168(8) Uani d . 1 . .
H H11A 0.3421 0.9897 0.3651 0.020 Uiso calc R 1 . .
H H11B 0.3269 0.8616 0.2679 0.020 Uiso calc R 1 . .
C C12 0.36595(11) 0.6779(7) 0.3653(3) 0.0178(8) Uani d . 1 . .
C C13 0.40073(11) 0.7153(7) 0.3545(3) 0.0162(8) Uani d . 1 . .
C C14 0.41996(11) 0.5140(7) 0.3897(3) 0.0187(9) Uani d . 1 . .
C C15 0.45543(11) 0.4746(8) 0.3946(3) 0.0212(9) Uani d . 1 . .
H H15 0.4677 0.3387 0.4197 0.025 Uiso calc R 1 . .
C C16 0.47149(12) 0.6516(8) 0.3594(3) 0.0236(9) Uani d . 1 . .
H H16 0.4953 0.6341 0.3602 0.028 Uiso calc R 1 . .
C C17 0.45273(11) 0.8557(8) 0.3228(3) 0.0216(9) Uani d . 1 . .
H H17 0.4643 0.9701 0.2994 0.026 Uiso calc R 1 . .
C C18 0.41745(12) 0.8920(8) 0.3207(3) 0.0207(9) Uani d . 1 . .
H H18 0.4053 1.0295 0.2974 0.025 Uiso calc R 1 . .
Br Br1 0.040967(11) 0.65163(8) 0.39690(3) 0.02724(18) Uani d . 1 . .
N N1 0.21625(9) 0.5149(6) 0.3825(2) 0.0171(7) Uani d . 1 . .
N N2 0.24852(9) 0.8310(6) 0.3753(2) 0.0172(7) Uani d . 1 . .
N N3 0.27848(9) 0.9330(6) 0.3650(2) 0.0198(7) Uani d . 1 . .
N N4 0.36389(9) 0.4744(6) 0.4012(2) 0.0210(8) Uani d . 1 . .
O O1 0.39822(8) 0.3642(5) 0.4181(2) 0.0221(7) Uani d . 1 . .
S S1 0.28738(3) 0.48552(18) 0.36718(7) 0.0188(2) Uani d . 1 . .

loop_
_atom_site_aniso_label
_atom_site_aniso_U_11
_atom_site_aniso_U_22
_atom_site_aniso_U_33
_atom_site_aniso_U_12
_atom_site_aniso_U_13
_atom_site_aniso_U_23
C1 0.0170(19) 0.009(2) 0.027(2) 0.0004(16) 0.0056(16) 0.0014(15)
C2 0.022(2) 0.019(2) 0.024(2) -0.0042(18) 0.0089(17) 0.0014(17)
C3 0.0144(19) 0.022(2) 0.0217(19) -0.0019(17) 0.0057(16) -0.0048(16)
C4 0.022(2) 0.016(2) 0.027(2) 0.0043(18) 0.0051(18) -0.0010(16)
C5 0.020(2) 0.015(2) 0.027(2) -0.0028(17) 0.0088(17) -0.0008(16)
C6 0.0138(19) 0.015(2) 0.0197(19) 0.0023(16) 0.0050(15) -0.0014(15)
C7 0.0150(19) 0.015(2) 0.0200(19) -0.0008(16) 0.0056(16) 0.0012(15)
C8 0.0155(19) 0.013(2) 0.025(2) 0.0029(16) 0.0085(17) -0.0007(15)
C9 0.017(2) 0.012(2) 0.0201(19) -0.0007(16) 0.0043(16) 0.0005(14)
C10 0.016(2) 0.013(2) 0.022(2) -0.0030(17) 0.0033(16) 0.0018(16)
C11 0.0127(19) 0.014(2) 0.024(2) -0.0023(16) 0.0063(16) 0.0041(16)
C12 0.017(2) 0.011(2) 0.0223(19) -0.0011(16) 0.0028(16) -0.0012(15)
C13 0.016(2) 0.011(2) 0.0196(19) 0.0012(16) 0.0028(16) 0.0006(14)
C14 0.018(2) 0.012(2) 0.026(2) 0.0009(16) 0.0072(16) 0.0017(16)
C15 0.017(2) 0.014(2) 0.030(2) 0.0055(17) 0.0052(17) -0.0019(17)
C16 0.018(2) 0.025(3) 0.027(2) -0.0016(19) 0.0060(17) -0.0013(18)
C17 0.019(2) 0.020(2) 0.027(2) -0.0024(18) 0.0091(17) 0.0020(17)
C18 0.021(2) 0.016(2) 0.024(2) -0.0013(17) 0.0063(17) 0.0019(16)
Br1 0.0161(2) 0.0308(3) 0.0357(3) -0.00248(19) 0.00975(18) -0.00722(19)
N1 0.0158(16) 0.0112(18) 0.0244(17) 0.0023(14) 0.0066(14) -0.0005(13)
N2 0.0159(17) 0.0112(18) 0.0254(17) -0.0007(14) 0.0082(14) -0.0012(13)
N3 0.0128(16) 0.0151(19) 0.0324(19) -0.0055(14) 0.0089(15) -0.0014(15)
N4 0.0151(17) 0.018(2) 0.0303(19) 0.0007(15) 0.0085(14) 0.0026(14)
O1 0.0177(15) 0.0107(15) 0.0403(17) 0.0047(12) 0.0127(13) 0.0085(12)
S1 0.0156(5) 0.0106(5) 0.0308(5) -0.0009(4) 0.0085(4) -0.0002(4)

loop_
_atom_type_symbol
_atom_type_description
_atom_type_scat_dispersion_real
_atom_type_scat_dispersion_imag
_atom_type_scat_source
C C 0.0033 0.0016 'International Tables Vol C Tables 4.2.6.8 and 6.1.1.4'
H H 0.0000 0.0000 'International Tables Vol C Tables 4.2.6.8 and 6.1.1.4'
Br Br -0.2901 2.4595 'International Tables Vol C Tables 4.2.6.8 and 6.1.1.4'
N N 0.0061 0.0033 'International Tables Vol C Tables 4.2.6.8 and 6.1.1.4'
O O 0.0106 0.0060 'International Tables Vol C Tables 4.2.6.8 and 6.1.1.4'
S S 0.1246 0.1234 'International Tables Vol C Tables 4.2.6.8 and 6.1.1.4'

loop_
_geom_angle_atom_site_label_1
_geom_angle_atom_site_label_2
_geom_angle_atom_site_label_3
_geom_angle_site_symmetry_1
_geom_angle_site_symmetry_3
_geom_angle
_geom_angle_publ_flag
C6 C1 C2 . . 120.9(4) ?
C6 C1 H1 . . 119.6 ?
C2 C1 H1 . . 119.6 ?
C3 C2 C1 . . 119.0(4) ?
C3 C2 H2 . . 120.5 ?
C1 C2 H2 . . 120.5 ?
C2 C3 C4 . . 121.5(4) ?
C2 C3 Br1 . . 118.6(3) ?
C4 C3 Br1 . . 119.9(3) ?
C5 C4 C3 . . 119.1(4) ?
C5 C4 H4 . . 120.5 ?
C3 C4 H4 . . 120.5 ?
C4 C5 C6 . . 121.5(4) ?
C4 C5 H5 . . 119.3 ?
C6 C5 H5 . . 119.3 ?
C1 C6 C5 . . 118.1(4) ?
C1 C6 C7 . . 120.5(4) ?
C5 C6 C7 . . 121.4(4) ?
C8 C7 N1 . . 111.8(4) ?
C8 C7 C6 . . 127.2(4) ?
N1 C7 C6 . . 121.0(4) ?
C7 C8 N2 . . 104.4(4) ?
C7 C8 H8 . . 127.8 ?
N2 C8 H8 . . 127.8 ?
N1 C9 N2 . . 112.6(4) ?
N1 C9 S1 . . 139.1(3) ?
N2 C9 S1 . . 108.3(3) ?
N3 C10 C11 . . 119.0(4) ?
N3 C10 S1 . . 116.6(3) ?
C11 C10 S1 . . 124.1(3) ?
C10 C11 C12 . . 118.0(3) ?
C10 C11 H11A . . 107.8 ?
C12 C11 H11A . . 107.8 ?
C10 C11 H11B . . 107.8 ?
C12 C11 H11B . . 107.8 ?
H11A C11 H11B . . 107.1 ?
N4 C12 C13 . . 111.7(4) ?
N4 C12 C11 . . 121.5(4) ?
C13 C12 C11 . . 126.7(4) ?
C14 C13 C18 . . 119.4(4) ?
C14 C13 C12 . . 104.2(3) ?
C18 C13 C12 . . 136.4(4) ?
O1 C14 C15 . . 126.2(4) ?
O1 C14 C13 . . 109.4(3) ?
C15 C14 C13 . . 124.4(4) ?
C14 C15 C16 . . 115.4(4) ?
C14 C15 H15 . . 122.3 ?
C16 C15 H15 . . 122.3 ?
C15 C16 C17 . . 121.6(4) ?
C15 C16 H16 . . 119.2 ?
C17 C16 H16 . . 119.2 ?
C18 C17 C16 . . 121.7(4) ?
C18 C17 H17 . . 119.2 ?
C16 C17 H17 . . 119.2 ?
C17 C18 C13 . . 117.6(4) ?
C17 C18 H18 . . 121.2 ?
C13 C18 H18 . . 121.2 ?
C9 N1 C7 . . 103.8(3) ?
N3 N2 C9 . . 118.2(3) ?
N3 N2 C8 . . 134.3(4) ?
C9 N2 C8 . . 107.4(3) ?
C10 N3 N2 . . 108.8(3) ?
C12 N4 O1 . . 107.0(3) ?
C14 O1 N4 . . 107.7(3) ?
C9 S1 C10 . . 88.1(2) ?

loop_
_geom_bond_atom_site_label_1
_geom_bond_atom_site_label_2
_geom_bond_site_symmetry_2
_geom_bond_distance
_geom_bond_publ_flag
C1 C6 . 1.393(6) ?
C1 C2 . 1.395(6) ?
C1 H1 . 0.9300 ?
C2 C3 . 1.374(6) ?
C2 H2 . 0.9300 ?
C3 C4 . 1.383(6) ?
C3 Br1 . 1.902(4) ?
C4 C5 . 1.374(6) ?
C4 H4 . 0.9300 ?
C5 C6 . 1.396(6) ?
C5 H5 . 0.9300 ?
C6 C7 . 1.465(5) ?
C7 C8 . 1.377(6) ?
C7 N1 . 1.395(5) ?
C8 N2 . 1.379(5) ?
C8 H8 . 0.9300 ?
C9 N1 . 1.314(5) ?
C9 N2 . 1.374(5) ?
C9 S1 . 1.736(4) ?
C10 N3 . 1.290(5) ?
C10 C11 . 1.495(5) ?
C10 S1 . 1.754(4) ?
C11 C12 . 1.504(5) ?
C11 H11A . 0.9700 ?
C11 H11B . 0.9700 ?
C12 N4 . 1.303(5) ?
C12 C13 . 1.433(6) ?
C13 C14 . 1.387(5) ?
C13 C18 . 1.390(6) ?
C14 O1 . 1.371(5) ?
C14 C15 . 1.379(6) ?
C15 C16 . 1.387(6) ?
C15 H15 . 0.9300 ?
C16 C17 . 1.398(6) ?
C16 H16 . 0.9300 ?
C17 C18 . 1.381(6) ?
C17 H17 . 0.9300 ?
C18 H18 . 0.9300 ?
N2 N3 . 1.360(5) ?
N4 O1 . 1.427(4) ?

loop_
_geom_hbond_atom_site_label_D
_geom_hbond_atom_site_label_H
_geom_hbond_atom_site_label_A
_geom_hbond_site_symmetry_A
_geom_hbond_distance_DH
_geom_hbond_distance_HA
_geom_hbond_distance_DA
_geom_hbond_angle_DHA
C2 H2 O1 7_556 0.93 2.38 3.219(6) 150
C8 H8 N1 1_565 0.93 2.60 3.469(6) 156
C11 H11B N1 4_555 0.97 2.48 3.358(6) 150
C4 H4 Cg5 4_555 0.93 2.96 3.554(5) 123
C18 H18 Cg4 4_555 0.93 2.83 3.496(5) 130

loop_
_geom_torsion_atom_site_label_1
_geom_torsion_atom_site_label_2
_geom_torsion_atom_site_label_3
_geom_torsion_atom_site_label_4
_geom_torsion_site_symmetry_1
_geom_torsion_site_symmetry_2
_geom_torsion_site_symmetry_3
_geom_torsion_site_symmetry_4
_geom_torsion
_geom_torsion_publ_flag
C6 C1 C2 C3 . . . . 0.8(6) ?
C1 C2 C3 C4 . . . . -1.0(6) ?
C1 C2 C3 Br1 . . . . 179.3(3) ?
C2 C3 C4 C5 . . . . 1.1(6) ?
Br1 C3 C4 C5 . . . . -179.3(3) ?
C3 C4 C5 C6 . . . . -0.9(6) ?
C2 C1 C6 C5 . . . . -0.7(6) ?
C2 C1 C6 C7 . . . . -179.4(3) ?
C4 C5 C6 C1 . . . . 0.7(6) ?
C4 C5 C6 C7 . . . . 179.4(4) ?
C1 C6 C7 C8 . . . . -158.6(4) ?
C5 C6 C7 C8 . . . . 22.8(6) ?
C1 C6 C7 N1 . . . . 23.5(5) ?
C5 C6 C7 N1 . . . . -155.2(4) ?
N1 C7 C8 N2 . . . . 0.5(4) ?
C6 C7 C8 N2 . . . . -177.6(4) ?
N3 C10 C11 C12 . . . . 156.9(4) ?
S1 C10 C11 C12 . . . . -30.0(5) ?
C10 C11 C12 N4 . . . . 6.7(6) ?
C10 C11 C12 C13 . . . . -176.4(4) ?
N4 C12 C13 C14 . . . . -1.2(4) ?
C11 C12 C13 C14 . . . . -178.4(4) ?
N4 C12 C13 C18 . . . . 179.3(4) ?
C11 C12 C13 C18 . . . . 2.2(7) ?
C18 C13 C14 O1 . . . . -179.4(3) ?
C12 C13 C14 O1 . . . . 1.0(4) ?
C18 C13 C14 C15 . . . . 0.5(6) ?
C12 C13 C14 C15 . . . . -179.0(4) ?
O1 C14 C15 C16 . . . . 178.7(4) ?
C13 C14 C15 C16 . . . . -1.3(6) ?
C14 C15 C16 C17 . . . . 0.7(6) ?
C15 C16 C17 C18 . . . . 0.6(6) ?
C16 C17 C18 C13 . . . . -1.3(6) ?
C14 C13 C18 C17 . . . . 0.8(6) ?
C12 C13 C18 C17 . . . . -179.8(4) ?
N2 C9 N1 C7 . . . . 0.5(4) ?
S1 C9 N1 C7 . . . . -179.3(4) ?
C8 C7 N1 C9 . . . . -0.6(4) ?
C6 C7 N1 C9 . . . . 177.6(3) ?
N1 C9 N2 N3 . . . . -177.5(3) ?
S1 C9 N2 N3 . . . . 2.4(4) ?
N1 C9 N2 C8 . . . . -0.2(4) ?
S1 C9 N2 C8 . . . . 179.7(3) ?
C7 C8 N2 N3 . . . . 176.5(4) ?
C7 C8 N2 C9 . . . . -0.2(4) ?
C11 C10 N3 N2 . . . . 172.8(3) ?
S1 C10 N3 N2 . . . . -0.8(4) ?
C9 N2 N3 C10 . . . . -1.1(5) ?
C8 N2 N3 C10 . . . . -177.5(4) ?
C13 C12 N4 O1 . . . . 0.9(4) ?
C11 C12 N4 O1 . . . . 178.3(3) ?
C15 C14 O1 N4 . . . . 179.5(4) ?
C13 C14 O1 N4 . . . . -0.5(4) ?
C12 N4 O1 C14 . . . . -0.3(4) ?
N1 C9 S1 C10 . . . . 177.7(5) ?
N2 C9 S1 C10 . . . . -2.1(3) ?
N3 C10 S1 C9 . . . . 1.8(3) ?
C11 C10 S1 C9 . . . . -171.5(3) ?

loop_
_cod_related_entry_id
_cod_related_entry_database
_cod_related_entry_code
1 ChemSpider 24629963
